data_2103719
loop_
_publ_author_name
'Bertolasi, Valerio'
'Gilli, Paola'
'Ferretti, Valeria'
'Gilli, Gastone'

_publ_section_title
;
 General rules for the packing of hydrogen-bonded crystals as derived
 from the analysis of squaric acid anions: aminoaromatic nitrogen base
 co-crystals
;
_journal_issue 4
_journal_name_full 'Acta Crystallographica Section B'
_journal_page_first 591
_journal_page_last 598
_journal_paper_doi 10.1107/S010876810100814X
_journal_volume 57
_journal_year 2001
_chemical_formula_moiety 'C5 H7 N2, C4 H O4'
_chemical_formula_sum 'C9 H8 N2 O4'
_chemical_formula_weight 208.18
_chemical_name_systematic
;
3-aminopyridinium . hydrogen squarate, 1:1
;
_space_group_IT_number 2
_symmetry_cell_setting triclinic
_symmetry_space_group_name_Hall '-P 1'
_symmetry_space_group_name_H-M 'P -1'
_audit_creation_method SHELXL-97
_cell_angle_alpha 100.78(2)
_cell_angle_beta 91.66(2)
_cell_angle_gamma 88.26(2)
_cell_formula_units_Z 4
_cell_length_a 3.8120(10)
_cell_length_b 11.012(2)
_cell_length_c 21.942(5)
_cell_measurement_reflns_used 25
_cell_measurement_temperature 296(2)
_cell_measurement_theta_max 13
_cell_measurement_theta_min 8
_cell_volume 904.1(4)
_computing_cell_refinement 'CAD4 (Enraf-Nonius, 1984'
_computing_data_collection 'CAD4 (Enraf-Nonius, 1984)'
_computing_data_reduction 'MolEN (Fair, 1990; Enraf-Nonius, 1990)'
_computing_molecular_graphics 'ORTEP II (Johnson, 1976)'
_computing_publication_material
;
 PARST (Nardelli, 1983, 1995), SHELXL-97 (Sheldrick, 1997)
;
_computing_structure_refinement 'SHELXL-97 (Sheldrick, 1997)'
_computing_structure_solution 'SIR92 (Altomare et al., 1994)'
_diffrn_ambient_temperature 296(2)
_diffrn_measured_fraction_theta_full .994
_diffrn_measured_fraction_theta_max .994
_diffrn_measurement_device_type 'Enraf Nonius CAD-4'
_diffrn_measurement_method \w/2\q
_diffrn_radiation_monochromator graphite
_diffrn_radiation_source 'fine-focus sealed tube'
_diffrn_radiation_type MoK\a
_diffrn_radiation_wavelength .71073
_diffrn_reflns_av_R_equivalents .022
_diffrn_reflns_av_sigmaI/netI .0430
_diffrn_reflns_limit_h_max 4
_diffrn_reflns_limit_h_min 0
_diffrn_reflns_limit_k_max 14
_diffrn_reflns_limit_k_min -13
_diffrn_reflns_limit_l_max 27
_diffrn_reflns_limit_l_min -28
_diffrn_reflns_number 4454
_diffrn_reflns_theta_full 27.00
_diffrn_reflns_theta_max 27.00
_diffrn_reflns_theta_min 2.26
_diffrn_standards_interval_time 120
_diffrn_standards_number 3
_exptl_absorpt_coefficient_mu .123
_exptl_absorpt_correction_type none
_exptl_crystal_colour 'pale yellow'
_exptl_crystal_density_diffrn 1.529
_exptl_crystal_density_method 'not measured'
_exptl_crystal_description prism
_exptl_crystal_F_000 432
_exptl_crystal_size_max .52
_exptl_crystal_size_mid .30
_exptl_crystal_size_min .14
_refine_diff_density_max .347
_refine_diff_density_min -.388
_refine_ls_extinction_coef .011(4)
_refine_ls_extinction_method SHELXL
_refine_ls_goodness_of_fit_ref 1.056
_refine_ls_hydrogen_treatment refall
_refine_ls_matrix_type full
_refine_ls_number_parameters 336
_refine_ls_number_reflns 3913
_refine_ls_number_restraints 0
_refine_ls_restrained_S_all 1.056
_refine_ls_R_factor_all .1066
_refine_ls_R_factor_gt .0640
_refine_ls_shift/su_max .018
_refine_ls_shift/su_mean .002
_refine_ls_structure_factor_coef Fsqd
_refine_ls_weighting_details 'calc w=1/[\s^2^(Fo^2^)+(0.1236P)^2^+0.1121P] where P=(Fo^2^+2Fc^2^)/3'
_refine_ls_weighting_scheme calc
_refine_ls_wR_factor_ref .2029
_reflns_number_gt 2471
_reflns_number_total 3913
_reflns_threshold_expression I>2sigma(I)
_cod_data_source_file na0121.cif
_cod_data_source_block 2
_cod_database_code 2103719
_cod_database_fobs_code 2103719

loop_
_symmetry_equiv_pos_as_xyz
'x, y, z'
'-x, -y, -z'

loop_
_atom_site_label
_atom_site_fract_x
_atom_site_fract_y
_atom_site_fract_z
_atom_site_U_iso_or_equiv
_atom_site_adp_type
_atom_site_calc_flag
_atom_site_occupancy
_atom_site_type_symbol
O11 .9641(6) -.32081(18) .46529(10) .0476(6) Uani d 1 O
O21 .7422(6) -.61227(18) .44193(11) .0575(7) Uani d 1 O
O31 .3881(6) -.57808(18) .31024(11) .0543(6) Uani d 1 O
O41 .6177(6) -.29679(18) .33463(11) .0553(6) Uani d 1 O
C11 .8038(7) -.3990(2) .42201(13) .0351(6) Uani d 1 C
C21 .7076(7) -.5262(2) .41286(13) .0367(6) Uani d 1 C
C31 .5457(7) -.5127(2) .35227(14) .0382(6) Uani d 1 C
C41 .6529(7) -.3817(2) .36462(13) .0368(6) Uani d 1 C
O12 .2360(6) .17469(19) .04801(11) .0541(6) Uani d 1 O
O22 .1041(6) -.11805(19) .05232(10) .0534(6) Uani d 1 O
O32 .5210(7) -.0820(2) .18315(12) .0611(7) Uani d 1 O
O42 .6696(6) .19999(18) .17526(10) .0507(6) Uani d 1 O
C12 .3190(7) .0966(2) .08453(14) .0384(6) Uani d 1 C
C22 .2544(7) -.0304(2) .08548(13) .0382(6) Uani d 1 C
C32 .4479(8) -.0163(3) .14662(14) .0413(7) Uani d 1 C
C42 .5112(7) .1145(2) .14204(13) .0375(6) Uani d 1 C
N11 .9736(6) -.0861(2) .35766(12) .0419(6) Uani d 1 N
N21 1.0772(9) .1804(3) .28838(15) .0601(8) Uani d 1 N
C51 1.0937(7) .1051(2) .33010(13) .0371(6) Uani d 1 C
C61 1.2555(7) .1391(2) .38888(14) .0393(7) Uani d 1 C
C71 1.2679(8) .0612(3) .42942(16) .0438(7) Uani d 1 C
C81 1.1236(8) -.0549(3) .41363(15) .0441(7) Uani d 1 C
C91 .9527(7) -.0128(2) .31628(15) .0398(7) Uani d 1 C
N12 .8139(6) .4170(2) .14554(13) .0458(6) Uani d 1 N
N22 1.1995(8) .7046(3) .21959(15) .0514(7) Uani d 1 N
C52 1.0446(7) .6174(2) .17682(15) .0391(6) Uani d 1 C
C62 .9430(8) .6396(3) .11834(14) .0419(7) Uani d 1 C
C72 .7863(9) .5495(3) .07486(17) .0497(8) Uani d 1 C
C82 .7226(8) .4366(3) .09026(17) .0499(8) Uani d 1 C
C92 .9681(8) .5017(3) .19009(15) .0406(7) Uani d 1 C
H11 1.057(8) -.357(3) .4961(16) .048(9) Uiso d 1 H
H12 .101(11) .140(4) .003(2) .093(15) Uiso d 1 H
H110 .852(11) -.177(4) .342(2) .099(15) Uiso d 1 H
H211 .945(8) .163(3) .2515(17) .045(9) Uiso d 1 H
H212 1.165(12) .258(4) .299(2) .090(14) Uiso d 1 H
H61 1.354(9) .220(3) .4030(17) .061(10) Uiso d 1 H
H71 1.371(7) .075(3) .4623(14) .028(7) Uiso d 1 H
H81 1.125(8) -.113(3) .4450(16) .052(9) Uiso d 1 H
H91 .840(8) -.044(3) .2774(16) .045(8) Uiso d 1 H
H120 .756(14) .329(6) .163(3) .14(2) Uiso d 1 H
H221 1.310(9) .680(3) .2451(17) .043(10) Uiso d 1 H
H222 1.283(12) .771(5) .209(2) .088(14) Uiso d 1 H
H62 .974(8) .720(3) .1107(16) .049(9) Uiso d 1 H
H72 .713(9) .567(3) .0386(19) .060(11) Uiso d 1 H
H82 .613(11) .375(4) .054(2) .084(13) Uiso d 1 H
H92 1.043(8) .473(3) .2236(15) .038(8) Uiso d 1 H

loop_
_atom_site_aniso_label
_atom_site_aniso_U_11
_atom_site_aniso_U_22
_atom_site_aniso_U_33
_atom_site_aniso_U_12
_atom_site_aniso_U_13
_atom_site_aniso_U_23
O11 .0696(14) .0269(10) .0463(12) -.0210(9) -.0208(10) .0072(9)
O21 .0867(16) .0302(10) .0587(14) -.0255(10) -.0312(12) .0173(10)
O31 .0739(15) .0323(11) .0564(14) -.0238(10) -.0241(11) .0073(10)
O41 .0782(15) .0304(10) .0617(14) -.0285(10) -.0276(11) .0200(10)
C11 .0410(14) .0219(12) .0422(15) -.0123(10) -.0024(11) .0035(10)
C21 .0448(15) .0229(12) .0429(15) -.0135(10) -.0098(12) .0073(11)
C31 .0442(15) .0213(12) .0490(16) -.0128(11) -.0049(12) .0052(11)
C41 .0397(14) .0248(12) .0459(16) -.0134(10) -.0046(12) .0054(11)
O12 .0777(16) .0357(11) .0514(13) -.0196(10) -.0222(11) .0154(10)
O22 .0734(15) .0362(11) .0511(13) -.0234(10) -.0218(11) .0093(10)
O32 .0820(16) .0399(12) .0663(15) -.0250(11) -.0279(13) .0230(11)
O42 .0688(14) .0337(11) .0514(13) -.0236(10) -.0152(10) .0113(9)
C12 .0438(15) .0283(13) .0441(16) -.0099(11) -.0025(12) .0083(11)
C22 .0465(15) .0300(13) .0394(15) -.0129(11) -.0065(12) .0088(11)
C32 .0490(16) .0298(13) .0467(17) -.0141(11) -.0076(13) .0107(12)
C42 .0455(15) .0309(13) .0367(14) -.0122(11) -.0035(12) .0069(11)
N11 .0463(13) .0250(11) .0538(15) -.0143(9) -.0033(11) .0042(10)
N21 .084(2) .0406(15) .0599(19) -.0315(14) -.0205(16) .0182(14)
C51 .0380(14) .0283(13) .0448(15) -.0135(10) -.0039(11) .0045(11)
C61 .0381(14) .0251(13) .0517(17) -.0117(10) -.0063(12) -.0010(12)
C71 .0467(16) .0350(15) .0470(18) -.0117(12) -.0129(14) .0013(13)
C81 .0501(17) .0342(14) .0503(17) -.0124(12) -.0029(13) .0123(13)
C91 .0405(15) .0270(13) .0497(17) -.0140(11) -.0076(12) .0006(12)
N12 .0472(14) .0297(12) .0616(17) -.0119(10) -.0048(12) .0103(11)
N22 .0660(18) .0349(14) .0546(17) -.0170(12) -.0104(15) .0114(13)
C52 .0357(14) .0280(13) .0550(17) -.0075(10) .0010(12) .0102(12)
C62 .0498(16) .0329(14) .0465(17) -.0089(12) -.0022(13) .0154(13)
C72 .0555(19) .0435(17) .053(2) -.0103(13) -.0119(15) .0160(15)
C82 .0514(18) .0372(15) .061(2) -.0140(13) -.0116(15) .0084(14)
C92 .0458(16) .0342(14) .0450(17) -.0082(11) -.0038(13) .0155(13)

loop_
_atom_type_symbol
_atom_type_description
_atom_type_scat_dispersion_real
_atom_type_scat_dispersion_imag
_atom_type_scat_source
O O .0106 .0060 'International Tables Vol C Tables 4.2.6.8 and 6.1.1.4'
C C .0033 .0016 'International Tables Vol C Tables 4.2.6.8 and 6.1.1.4'
N N .0061 .0033 'International Tables Vol C Tables 4.2.6.8 and 6.1.1.4'
H H .0000 .0000 'International Tables Vol C Tables 4.2.6.8 and 6.1.1.4'

loop_
_geom_angle_atom_site_label_1
_geom_angle_atom_site_label_2
_geom_angle_atom_site_label_3
_geom_angle
C11 O11 H11 113(2)
O11 C11 C41 130.0(2)
O11 C11 C21 136.6(3)
C41 C11 C21 93.4(2)
O11 C11 C31 176.8(2)
C41 C11 C31 46.81(15)
C21 C11 C31 46.59(16)
O21 C21 C11 136.7(3)
O21 C21 C31 134.6(2)
C11 C21 C31 88.7(2)
O31 C31 C21 136.7(2)
O31 C31 C41 134.7(3)
C21 C31 C41 88.6(2)
O31 C31 C11 178.4(2)
C21 C31 C11 44.75(14)
C41 C31 C11 43.89(15)
O41 C41 C11 137.6(2)
O41 C41 C31 133.1(3)
C11 C41 C31 89.3(2)
C12 O12 H12 119(2)
O12 C12 C42 130.1(2)
O12 C12 C22 136.3(3)
C42 C12 C22 93.5(2)
O22 C22 C12 137.9(3)
O22 C22 C32 133.3(3)
C12 C22 C32 88.8(2)
O32 C32 C42 135.9(3)
O32 C32 C22 135.7(3)
C42 C32 C22 88.3(2)
O42 C42 C12 136.8(3)
O42 C42 C32 133.9(3)
C12 C42 C32 89.3(2)
C91 N11 C81 123.9(2)
C91 N11 H110 114(3)
C81 N11 H110 122(3)
C51 N21 H211 123(2)
C51 N21 H212 120(3)
H211 N21 H212 116(4)
N21 C51 C91 121.0(3)
N21 C51 C61 122.4(3)
C91 C51 C61 116.6(3)
C71 C61 C51 120.8(2)
C71 C61 H61 117(2)
C51 C61 H61 122(2)
C61 C71 C81 120.5(3)
C61 C71 H71 124(2)
C81 C71 H71 115(2)
N11 C81 C71 118.0(3)
N11 C81 H81 121.5(19)
C71 C81 H81 120.5(19)
N11 C91 C51 120.2(3)
N11 C91 H91 117(2)
C51 C91 H91 122(2)
C82 N12 C92 124.1(3)
C82 N12 H120 123(3)
C92 N12 H120 112(3)
C52 N22 H221 116(3)
C52 N22 H222 121(3)
H221 N22 H222 114(4)
N22 C52 C62 121.7(3)
N22 C52 C92 121.3(3)
C62 C52 C92 117.0(3)
C72 C62 C52 121.2(3)
C72 C62 H62 122(2)
C52 C62 H62 117(2)
C62 C72 C82 119.2(3)
C62 C72 H72 120(3)
C82 C72 H72 121(3)
N12 C82 C72 119.4(3)
N12 C82 H82 128(2)
C72 C82 H82 113(2)
N12 C92 C52 119.1(3)
N12 C92 H92 115(2)
C52 C92 H92 125(2)

loop_
_geom_bond_atom_site_label_1
_geom_bond_atom_site_label_2
_geom_bond_distance
O11 C11 1.307(3)
O11 H11 .91(4)
O21 C21 1.240(3)
O31 C31 1.215(3)
O41 C41 1.242(3)
C11 C41 1.412(4)
C11 C21 1.434(3)
C11 C31 2.037(4)
C21 C31 1.480(4)
C31 C41 1.485(3)
O12 C12 1.307(3)
O12 H12 1.11(5)
O22 C22 1.239(3)
O32 C32 1.198(4)
O42 C42 1.239(3)
C12 C42 1.425(4)
C12 C22 1.431(4)
C22 C32 1.497(4)
C32 C42 1.490(4)
N11 C91 1.322(4)
N11 C81 1.329(4)
N11 H110 1.10(5)
N21 C51 1.344(4)
N21 H211 .93(4)
N21 H212 .92(5)
C51 C91 1.398(3)
C51 C61 1.404(4)
C61 C71 1.345(4)
C61 H61 .97(4)
C71 C81 1.386(4)
C71 H71 .80(3)
C81 H81 1.02(4)
C91 H91 .95(4)
N12 C82 1.307(4)
N12 C92 1.353(4)
N12 H120 1.13(6)
N22 C52 1.348(4)
N22 H221 .77(4)
N22 H222 .88(5)
C52 C62 1.392(4)
C52 C92 1.400(4)
C62 C72 1.378(4)
C62 H62 .95(3)
C72 C82 1.379(4)
C72 H72 .89(4)
C82 H82 1.03(5)
C92 H92 .89(3)

loop_
_cod_related_entry_id
_cod_related_entry_database
_cod_related_entry_code
1 ChemSpider 30654502
